data_7220685
loop_
_publ_author_name
'Bhaumik, Prasanta Kumar'
'Bauz\'a, Antonio'
'Drew, Michael G. B.'
'Frontera, Antonio'
'Chattopadhyay, Shouvik'

_publ_section_title
;
 Syntheses, crystal structures and density functional theory
 investigations of copper(ii) complexes bearing tridentate Schiff base
 ligands derived from 8-aminoquinoline
;
_journal_issue 30
_journal_name_full CrystEngComm
_journal_page_first 5664
_journal_paper_doi 10.1039/C5CE00809C
_journal_volume 17
_journal_year 2015
_chemical_formula_sum 'C18 H17 Cl Cu N2 O3'
_chemical_formula_weight 408.34
_chemical_name_systematic
;
 ?
;
_space_group_IT_number 15
_symmetry_cell_setting monoclinic
_symmetry_space_group_name_Hall '-C 2yc'
_symmetry_space_group_name_H-M 'C 1 2/c 1'
_atom_sites_solution_hydrogens geom
_atom_sites_solution_primary direct
_atom_sites_solution_secondary difmap
_audit_creation_method SHELXL-97
_audit_update_record
;
2015-03-12 deposited with the CCDC.
2015-06-04 downloaded from the CCDC.
;
_cell_angle_alpha 90.00
_cell_angle_beta 110.640(2)
_cell_angle_gamma 90.00
_cell_formula_units_Z 8
_cell_length_a 18.2712(4)
_cell_length_b 10.8166(4)
_cell_length_c 18.3726(6)
_cell_measurement_temperature 150(2)
_cell_volume 3397.96(19)
_computing_structure_refinement 'SHELXL-97 (Sheldrick, 1997)'
_diffrn_ambient_temperature 150(2)
_diffrn_measured_fraction_theta_full 0.999
_diffrn_measured_fraction_theta_max 0.999
_diffrn_radiation_monochromator graphite
_diffrn_radiation_source 'fine-focus sealed tube'
_diffrn_radiation_type MoK\a
_diffrn_radiation_wavelength 0.71073
_diffrn_reflns_av_R_equivalents 0.0281
_diffrn_reflns_av_sigmaI/netI 0.0185
_diffrn_reflns_limit_h_max 22
_diffrn_reflns_limit_h_min -22
_diffrn_reflns_limit_k_max 13
_diffrn_reflns_limit_k_min -13
_diffrn_reflns_limit_l_max 22
_diffrn_reflns_limit_l_min -22
_diffrn_reflns_number 26030
_diffrn_reflns_theta_full 26.44
_diffrn_reflns_theta_max 26.44
_diffrn_reflns_theta_min 2.23
_exptl_absorpt_coefficient_mu 1.463
_exptl_absorpt_correction_T_max 0.903
_exptl_absorpt_correction_T_min 0.884
_exptl_absorpt_correction_type multi-scan
_exptl_absorpt_process_details SADABS
_exptl_crystal_colour Green
_exptl_crystal_density_diffrn 1.596
_exptl_crystal_density_method 'not measured'
_exptl_crystal_description needle
_exptl_crystal_F_000 1672
_exptl_crystal_size_max .3
_exptl_crystal_size_mid .3
_exptl_crystal_size_min .2
_refine_diff_density_max 0.238
_refine_diff_density_min -0.352
_refine_diff_density_rms 0.069
_refine_ls_extinction_method none
_refine_ls_goodness_of_fit_ref 0.935
_refine_ls_hydrogen_treatment mixed
_refine_ls_matrix_type full
_refine_ls_number_parameters 233
_refine_ls_number_reflns 3505
_refine_ls_number_restraints 3
_refine_ls_restrained_S_all 0.935
_refine_ls_R_factor_all 0.0292
_refine_ls_R_factor_gt 0.0252
_refine_ls_shift/su_max 0.016
_refine_ls_shift/su_mean 0.001
_refine_ls_structure_factor_coef Fsqd
_refine_ls_weighting_details 'calc w=1/[\s^2^(Fo^2^)+(0.0431P)^2^+3.4163P] where P=(Fo^2^+2Fc^2^)/3'
_refine_ls_weighting_scheme calc
_refine_ls_wR_factor_gt 0.0692
_refine_ls_wR_factor_ref 0.0719
_reflns_number_gt 3148
_reflns_number_total 3505
_reflns_threshold_expression >2sigma(I)
_cod_data_source_file c5ce00809c2.cif
_cod_data_source_block sb1
_cod_depositor_comments 'Adding full bibliography for 7220683--7220685.cif.'
_cod_original_cell_volume 3397.96(18)
_cod_original_sg_symbol_H-M C2/c
_cod_database_code 7220685

loop_
_symmetry_equiv_pos_as_xyz
'x, y, z'
'-x, y, -z+1/2'
'x+1/2, y+1/2, z'
'-x+1/2, y+1/2, -z+1/2'
'-x, -y, -z'
'x, -y, z-1/2'
'-x+1/2, -y+1/2, -z'
'x+1/2, -y+1/2, z-1/2'

loop_
_atom_site_label
_atom_site_type_symbol
_atom_site_fract_x
_atom_site_fract_y
_atom_site_fract_z
_atom_site_U_iso_or_equiv
_atom_site_adp_type
_atom_site_occupancy
_atom_site_symmetry_multiplicity
_atom_site_calc_flag
_atom_site_refinement_flags
Cu1 Cu 0.033788(12) 0.592290(19) 0.390085(12) 0.03182(8) Uani 1 1 d .
Cl1 Cl -0.06256(3) 0.73750(4) 0.32813(3) 0.04230(13) Uani 1 1 d .
O1 O -0.02784(7) 0.45536(11) 0.33684(7) 0.0352(3) Uani 1 1 d .
O2 O 0.10828(8) 0.56163(14) 0.31526(8) 0.0418(3) Uani 1 1 d D
N1 N 0.08616(8) 0.49425(14) 0.48528(8) 0.0312(3) Uani 1 1 d .
O77 O -0.11060(8) 0.29670(12) 0.23467(7) 0.0417(3) Uani 1 1 d .
N34 N 0.10702(8) 0.72274(14) 0.45141(9) 0.0331(3) Uani 1 1 d .
C2 C 0.14982(9) 0.68652(17) 0.52544(10) 0.0320(4) Uani 1 1 d .
C3 C 0.13931(10) 0.56322(18) 0.54651(10) 0.0329(4) Uani 1 1 d .
C4 C 0.07529(10) 0.37704(17) 0.49269(10) 0.0341(4) Uani 1 1 d .
H4 H 0.1025 0.3415 0.5408 0.041 Uiso 1 1 calc R
C5 C 0.02578(10) 0.29789(16) 0.43435(10) 0.0329(4) Uani 1 1 d .
C6 C 0.02623(11) 0.17062(18) 0.45344(12) 0.0423(4) Uani 1 1 d .
H6 H 0.0563 0.1443 0.5032 0.051 Uiso 1 1 calc R
C7 C -0.01616(13) 0.08695(18) 0.40081(13) 0.0471(5) Uani 1 1 d .
H7 H -0.0150 0.0039 0.4143 0.056 Uiso 1 1 calc R
C8 C -0.06201(12) 0.12629(19) 0.32556(13) 0.0446(5) Uani 1 1 d .
H8 H -0.0902 0.0685 0.2889 0.054 Uiso 1 1 calc R
C9 C -0.06572(10) 0.24927(17) 0.30551(11) 0.0350(4) Uani 1 1 d .
C10 C -0.15925(14) 0.2126(2) 0.17933(12) 0.0522(5) Uani 1 1 d .
H10A H -0.1895 0.1637 0.2028 0.063 Uiso 1 1 calc R
H10B H -0.1275 0.1570 0.1614 0.063 Uiso 1 1 calc R
C11 C -0.21272(14) 0.2854(2) 0.11246(13) 0.0605(6) Uani 1 1 d .
H11A H -0.2464 0.3359 0.1300 0.091 Uiso 1 1 calc R
H11B H -0.2438 0.2299 0.0728 0.091 Uiso 1 1 calc R
H11C H -0.1823 0.3373 0.0916 0.091 Uiso 1 1 calc R
C12 C -0.02160(9) 0.34062(16) 0.35936(10) 0.0310(4) Uani 1 1 d .
C13 C 0.17937(11) 0.52452(19) 0.62092(11) 0.0397(4) Uani 1 1 d .
H13 H 0.1721 0.4446 0.6358 0.048 Uiso 1 1 calc R
C14 C 0.23132(12) 0.6046(2) 0.67481(12) 0.0473(5) Uani 1 1 d .
H14 H 0.2581 0.5769 0.7251 0.057 Uiso 1 1 calc R
C15 C 0.24329(11) 0.7220(2) 0.65498(12) 0.0464(5) Uani 1 1 d .
H15 H 0.2785 0.7731 0.6914 0.056 Uiso 1 1 calc R
C16 C 0.20241(10) 0.76655(18) 0.57926(11) 0.0385(4) Uani 1 1 d .
C17 C 0.21133(12) 0.88584(19) 0.55291(13) 0.0463(5) Uani 1 1 d .
H17 H 0.2462 0.9413 0.5862 0.056 Uiso 1 1 calc R
C18 C 0.16902(12) 0.92003(19) 0.47879(14) 0.0473(5) Uani 1 1 d .
H18 H 0.1748 0.9987 0.4612 0.057 Uiso 1 1 calc R
C19 C 0.11665(11) 0.83583(18) 0.42916(12) 0.0404(4) Uani 1 1 d .
H19 H 0.0876 0.8604 0.3787 0.048 Uiso 1 1 calc R
H@2 H 0.0993(15) 0.6189(15) 0.2850(12) 0.061 Uiso 1 1 d D
H@1 H 0.0925(14) 0.4991(13) 0.2912(12) 0.061 Uiso 1 1 d D

loop_
_atom_site_aniso_label
_atom_site_aniso_U_11
_atom_site_aniso_U_22
_atom_site_aniso_U_33
_atom_site_aniso_U_23
_atom_site_aniso_U_13
_atom_site_aniso_U_12
Cu1 0.03403(13) 0.02777(13) 0.02819(13) 0.00261(8) 0.00417(9) -0.00159(8)
Cl1 0.0451(3) 0.0343(2) 0.0380(3) 0.00356(18) 0.0027(2) 0.00629(19)
O1 0.0389(7) 0.0287(6) 0.0306(6) 0.0051(5) 0.0030(5) -0.0030(5)
O2 0.0460(8) 0.0446(8) 0.0316(7) -0.0062(6) 0.0096(6) -0.0098(6)
N1 0.0311(7) 0.0316(8) 0.0283(7) 0.0017(6) 0.0072(6) 0.0011(6)
O77 0.0473(7) 0.0349(7) 0.0347(7) -0.0026(6) 0.0043(6) -0.0103(6)
N34 0.0330(7) 0.0318(8) 0.0328(8) -0.0011(6) 0.0093(6) 0.0012(6)
C2 0.0271(8) 0.0357(10) 0.0325(9) -0.0034(7) 0.0094(7) 0.0026(7)
C3 0.0290(8) 0.0396(10) 0.0290(9) -0.0016(7) 0.0091(7) 0.0034(7)
C4 0.0327(8) 0.0374(10) 0.0310(9) 0.0081(7) 0.0098(7) 0.0062(7)
C5 0.0352(9) 0.0296(9) 0.0346(10) 0.0048(7) 0.0133(7) 0.0016(7)
C6 0.0463(11) 0.0336(10) 0.0453(11) 0.0111(8) 0.0141(9) 0.0051(8)
C7 0.0550(12) 0.0273(10) 0.0585(14) 0.0086(9) 0.0196(11) 0.0018(8)
C8 0.0475(11) 0.0323(10) 0.0516(12) -0.0039(9) 0.0145(9) -0.0059(8)
C9 0.0371(9) 0.0312(9) 0.0364(10) 0.0008(7) 0.0125(8) -0.0029(7)
C10 0.0578(13) 0.0458(12) 0.0440(12) -0.0114(9) 0.0068(10) -0.0154(10)
C11 0.0610(14) 0.0645(15) 0.0431(13) -0.0030(11) 0.0024(11) -0.0178(12)
C12 0.0306(8) 0.0299(9) 0.0331(9) 0.0018(7) 0.0122(7) -0.0009(7)
C13 0.0373(9) 0.0443(11) 0.0330(10) 0.0030(8) 0.0067(8) 0.0048(8)
C14 0.0403(10) 0.0647(15) 0.0294(10) -0.0027(9) 0.0029(8) 0.0051(9)
C15 0.0359(10) 0.0584(14) 0.0379(11) -0.0127(9) 0.0044(8) -0.0025(9)
C16 0.0304(9) 0.0438(11) 0.0396(11) -0.0100(8) 0.0104(8) -0.0009(8)
C17 0.0379(10) 0.0425(11) 0.0555(13) -0.0133(9) 0.0126(9) -0.0062(8)
C18 0.0450(11) 0.0328(10) 0.0634(14) -0.0023(9) 0.0184(10) -0.0048(8)
C19 0.0393(10) 0.0359(10) 0.0438(11) 0.0033(8) 0.0120(8) 0.0002(8)

loop_
_atom_type_symbol
_atom_type_description
_atom_type_scat_dispersion_real
_atom_type_scat_dispersion_imag
_atom_type_scat_source
C C 0.0033 0.0016 'International Tables Vol C Tables 4.2.6.8 and 6.1.1.4'
H H 0.0000 0.0000 'International Tables Vol C Tables 4.2.6.8 and 6.1.1.4'
N N 0.0061 0.0033 'International Tables Vol C Tables 4.2.6.8 and 6.1.1.4'
O O 0.0106 0.0060 'International Tables Vol C Tables 4.2.6.8 and 6.1.1.4'
Cl Cl 0.1484 0.1585 'International Tables Vol C Tables 4.2.6.8 and 6.1.1.4'
Cu Cu 0.3201 1.2651 'International Tables Vol C Tables 4.2.6.8 and 6.1.1.4'

loop_
_geom_angle_atom_site_label_1
_geom_angle_atom_site_label_2
_geom_angle_atom_site_label_3
_geom_angle
O1 Cu1 N1 92.94(5)
O1 Cu1 N34 173.99(6)
N1 Cu1 N34 82.01(6)
O1 Cu1 O2 87.00(5)
N1 Cu1 O2 104.48(6)
N34 Cu1 O2 91.11(5)
O1 Cu1 Cl1 93.72(4)
N1 Cu1 Cl1 146.91(4)
N34 Cu1 Cl1 92.28(4)
O2 Cu1 Cl1 108.21(4)
C12 O1 Cu1 127.44(11)
Cu1 O2 H@2 106.5(18)
Cu1 O2 H@1 106.2(18)
H@2 O2 H@1 108.7(19)
C4 N1 C3 121.34(15)
C4 N1 Cu1 124.87(12)
C3 N1 Cu1 113.78(12)
C9 O77 C10 117.04(15)
C19 N34 C2 118.80(16)
C19 N34 Cu1 127.99(13)
C2 N34 Cu1 113.19(12)
N34 C2 C16 122.19(17)
N34 C2 C3 117.11(16)
C16 C2 C3 120.69(17)
C13 C3 N1 127.54(18)
C13 C3 C2 118.89(17)
N1 C3 C2 113.57(15)
N1 C4 C5 126.16(16)
N1 C4 H4 116.9
C5 C4 H4 116.9
C4 C5 C6 116.84(16)
C4 C5 C12 122.95(16)
C6 C5 C12 120.21(17)
C7 C6 C5 121.37(18)
C7 C6 H6 119.3
C5 C6 H6 119.3
C6 C7 C8 119.56(18)
C6 C7 H7 120.2
C8 C7 H7 120.2
C9 C8 C7 120.79(19)
C9 C8 H8 119.6
C7 C8 H8 119.6
O77 C9 C8 124.96(17)
O77 C9 C12 113.66(15)
C8 C9 C12 121.38(17)
O77 C10 C11 108.28(18)
O77 C10 H10A 110.0
C11 C10 H10A 110.0
O77 C10 H10B 110.0
C11 C10 H10B 110.0
H10A C10 H10B 108.4
C10 C11 H11A 109.5
C10 C11 H11B 109.5
H11A C11 H11B 109.5
C10 C11 H11C 109.5
H11A C11 H11C 109.5
H11B C11 H11C 109.5
O1 C12 C5 125.01(16)
O1 C12 C9 118.35(15)
C5 C12 C9 116.64(16)
C3 C13 C14 120.41(19)
C3 C13 H13 119.8
C14 C13 H13 119.8
C15 C14 C13 121.35(19)
C15 C14 H14 119.3
C13 C14 H14 119.3
C14 C15 C16 120.23(19)
C14 C15 H15 119.9
C16 C15 H15 119.9
C2 C16 C17 117.09(18)
C2 C16 C15 118.40(18)
C17 C16 C15 124.51(19)
C18 C17 C16 120.01(19)
C18 C17 H17 120.0
C16 C17 H17 120.0
C17 C18 C19 119.48(19)
C17 C18 H18 120.3
C19 C18 H18 120.3
N34 C19 C18 122.40(19)
N34 C19 H19 118.8
C18 C19 H19 118.8

loop_
_geom_bond_atom_site_label_1
_geom_bond_atom_site_label_2
_geom_bond_distance
Cu1 O1 1.9084(12)
Cu1 N1 1.9797(14)
Cu1 N34 1.9970(15)
Cu1 O2 2.2742(14)
Cu1 Cl1 2.3343(5)
O1 C12 1.300(2)
O2 H@2 0.810(9)
O2 H@1 0.803(9)
N1 C4 1.298(2)
N1 C3 1.412(2)
O77 C9 1.370(2)
O77 C10 1.419(2)
N34 C19 1.321(2)
N34 C2 1.366(2)
C2 C16 1.407(2)
C2 C3 1.421(3)
C3 C13 1.369(3)
C4 C5 1.420(3)
C4 H4 0.9300
C5 C6 1.420(3)
C5 C12 1.421(2)
C6 C7 1.351(3)
C6 H6 0.9300
C7 C8 1.406(3)
C7 H7 0.9300
C8 C9 1.375(3)
C8 H8 0.9300
C9 C12 1.429(2)
C10 C11 1.496(3)
C10 H10A 0.9700
C10 H10B 0.9700
C11 H11A 0.9600
C11 H11B 0.9600
C11 H11C 0.9600
C13 C14 1.404(3)
C13 H13 0.9300
C14 C15 1.360(3)
C14 H14 0.9300
C15 C16 1.412(3)
C15 H15 0.9300
C16 C17 1.408(3)
C17 C18 1.359(3)
C17 H17 0.9300
C18 C19 1.400(3)
C18 H18 0.9300
C19 H19 0.9300
